data_1573860
loop_
_publ_author_name
'Meher, Niranjan'
'Khatun, Mst Nasima'
'Parui, Retwik'
'Iyer, Parameswar K.'

_publ_section_title
;
 Non-Conjugated Alkyl Chains Engineering to Tune Condensed State
 Photophysical and Supramolecular Assembly Properties
;
_journal_name_full Nanoscale
_journal_paper_doi 10.1039/D5NR00163C
_journal_year 2025
_chemical_formula_sum 'C15 H13 N O2'
_chemical_formula_weight 239.26
_space_group_crystal_system monoclinic
_space_group_IT_number 14
_space_group_name_Hall '-P 2ybc'
_space_group_name_H-M_alt 'P 1 21/c 1'
_atom_sites_solution_hydrogens geom
_audit_creation_method SHELXL-2016/6
_audit_update_record
;
2024-07-30 deposited with the CCDC.	2025-02-06 downloaded from the CCDC.
;
_cell_angle_alpha 90
_cell_angle_beta 97.030(3)
_cell_angle_gamma 90
_cell_formula_units_Z 4
_cell_length_a 9.3455(9)
_cell_length_b 6.8284(6)
_cell_length_c 19.0394(17)
_cell_measurement_reflns_used 4354
_cell_measurement_temperature 296(2)
_cell_measurement_theta_max 23.78
_cell_measurement_theta_min 2.20
_cell_volume 1205.86(19)
_computing_structure_refinement 'SHELXL-2016/6 (Sheldrick, 2016)'
_computing_structure_solution 'SHELXT 2014/5 (Sheldrick, 2014)'
_diffrn_ambient_temperature 296(2)
_diffrn_measured_fraction_theta_full 1.000
_diffrn_measured_fraction_theta_max 0.998
_diffrn_measurement_device_type 'Bruker APEX-II CCD'
_diffrn_measurement_method '\f and \w scans'
_diffrn_radiation_type MoK\a
_diffrn_radiation_wavelength 0.71073
_diffrn_reflns_av_R_equivalents 0.0607
_diffrn_reflns_av_unetI/netI 0.0260
_diffrn_reflns_Laue_measured_fraction_full 1.000
_diffrn_reflns_Laue_measured_fraction_max 0.998
_diffrn_reflns_limit_h_max 11
_diffrn_reflns_limit_h_min -11
_diffrn_reflns_limit_k_max 8
_diffrn_reflns_limit_k_min -8
_diffrn_reflns_limit_l_max 23
_diffrn_reflns_limit_l_min -23
_diffrn_reflns_number 36769
_diffrn_reflns_point_group_measured_fraction_full 1.000
_diffrn_reflns_point_group_measured_fraction_max 0.998
_diffrn_reflns_theta_full 25.242
_diffrn_reflns_theta_max 26.496
_diffrn_reflns_theta_min 2.156
_exptl_absorpt_coefficient_mu 0.088
_exptl_crystal_colour Colourless
_exptl_crystal_density_diffrn 1.318
_exptl_crystal_description Needle
_exptl_crystal_F_000 504
_refine_diff_density_max 0.314
_refine_diff_density_min -0.374
_refine_diff_density_rms 0.088
_refine_ls_extinction_method none
_refine_ls_goodness_of_fit_ref 1.041
_refine_ls_hydrogen_treatment constr
_refine_ls_matrix_type full
_refine_ls_number_parameters 164
_refine_ls_number_reflns 2505
_refine_ls_number_restraints 0
_refine_ls_restrained_S_all 1.041
_refine_ls_R_factor_all 0.0879
_refine_ls_R_factor_gt 0.0599
_refine_ls_shift/su_max 0.000
_refine_ls_shift/su_mean 0.000
_refine_ls_structure_factor_coef Fsqd
_refine_ls_weighting_details 'w=1/[\s^2^(Fo^2^)+(0.0996P)^2^+0.3181P] where P=(Fo^2^+2Fc^2^)/3'
_refine_ls_weighting_scheme calc
_refine_ls_wR_factor_gt 0.1612
_refine_ls_wR_factor_ref 0.1911
_reflns_Friedel_coverage 0.000
_reflns_number_gt 1638
_reflns_number_total 2505
_reflns_threshold_expression 'I > 2\s(I)'
_cod_data_source_file d5nr00163c2.cif
_cod_data_source_block NC-3_0ma_a
_cod_original_sg_symbol_H-M 'P 21/c'
_cod_database_code 1573860
_shelx_shelxl_version_number 2016/6
_shelx_space_group_comment
;
The symmetry employed for this shelxl refinement is uniquely defined
by the following loop, which should always be used as a source of
symmetry information in preference to the above space-group names.
They are only intended as comments.
;

loop_
_space_group_symop_operation_xyz
'x, y, z'
'-x, y+1/2, -z+1/2'
'-x, -y, -z'
'x, -y-1/2, z-1/2'

loop_
_atom_site_label
_atom_site_type_symbol
_atom_site_fract_x
_atom_site_fract_y
_atom_site_fract_z
_atom_site_U_iso_or_equiv
_atom_site_adp_type
_atom_site_occupancy
_atom_site_site_symmetry_order
_atom_site_calc_flag
_atom_site_refinement_flags_posn
_atom_site_refinement_flags_adp
_atom_site_refinement_flags_occupancy
_atom_site_disorder_assembly
_atom_site_disorder_group
O001 O 0.45026(16) 0.2604(2) 0.72721(7) 0.0599(5) Uani 1 1 d . . . . .
O002 O 0.81294(16) 0.2012(3) 0.59167(8) 0.0707(5) Uani 1 1 d . . . . .
N003 N 0.63020(16) 0.2206(2) 0.65880(8) 0.0432(4) Uani 1 1 d . . . . .
C004 C 0.4319(2) 0.2602(2) 0.53610(9) 0.0405(4) Uani 1 1 d . . . . .
C005 C 0.5793(2) 0.2374(2) 0.52968(9) 0.0415(5) Uani 1 1 d . . . . .
C006 C 0.4867(2) 0.2514(3) 0.66789(9) 0.0410(4) Uani 1 1 d . . . . .
C007 C 0.38284(19) 0.2682(2) 0.60327(10) 0.0410(4) Uani 1 1 d . . . . .
C008 C 0.6841(2) 0.2191(3) 0.59367(10) 0.0445(5) Uani 1 1 d . . . . .
C009 C 0.3308(2) 0.2746(3) 0.47388(11) 0.0531(5) Uani 1 1 d . . . . .
C00A C 0.6265(3) 0.2283(3) 0.46411(11) 0.0553(5) Uani 1 1 d . . . . .
H00A H 0.724270 0.213116 0.460586 0.066 Uiso 1 1 calc R U . . .
C00B C 0.7338(2) 0.1842(3) 0.72278(10) 0.0530(5) Uani 1 1 d . . . . .
H00B H 0.806968 0.093266 0.711037 0.064 Uiso 1 1 calc R U . . .
H00C H 0.683320 0.123431 0.758683 0.064 Uiso 1 1 calc R U . . .
C00C C 0.2384(2) 0.2883(3) 0.60848(13) 0.0578(6) Uani 1 1 d . . . . .
H00D H 0.206418 0.293499 0.652819 0.069 Uiso 1 1 calc R U . . .
C00D C 0.3851(3) 0.2643(3) 0.40738(11) 0.0659(7) Uani 1 1 d . . . . .
H00E H 0.321121 0.273340 0.366049 0.079 Uiso 1 1 calc R U . . .
C00E C 0.5282(3) 0.2416(3) 0.40274(11) 0.0642(7) Uani 1 1 d . . . . .
H00F H 0.560821 0.234946 0.358568 0.077 Uiso 1 1 calc R U . . .
C00F C 0.8053(2) 0.3669(3) 0.75232(11) 0.0646(6) Uani 1 1 d . . . . .
H00G H 0.733102 0.456382 0.766084 0.078 Uiso 1 1 calc R U . . .
H00H H 0.853874 0.430415 0.716293 0.078 Uiso 1 1 calc R U . . .
C00G C 0.1384(3) 0.3013(4) 0.54705(16) 0.0759(7) Uani 1 1 d . . . . .
H00I H 0.040651 0.314393 0.550888 0.091 Uiso 1 1 calc R U . . .
C00H C 0.1848(3) 0.2946(4) 0.48183(14) 0.0724(7) Uani 1 1 d . . . . .
H00J H 0.117617 0.303599 0.441695 0.087 Uiso 1 1 calc R U . . .
C00I C 0.9145(3) 0.3203(5) 0.81647(13) 0.0839(8) Uani 1 1 d . . . . .
H00K H 0.868000 0.247733 0.850450 0.126 Uiso 1 1 calc R U . . .
H00L H 0.952507 0.440116 0.837523 0.126 Uiso 1 1 calc R U . . .
H00M H 0.991702 0.243655 0.801794 0.126 Uiso 1 1 calc R U . . .

loop_
_atom_site_aniso_label
_atom_site_aniso_U_11
_atom_site_aniso_U_22
_atom_site_aniso_U_33
_atom_site_aniso_U_23
_atom_site_aniso_U_13
_atom_site_aniso_U_12
O001 0.0586(9) 0.0855(11) 0.0375(8) -0.0014(6) 0.0133(6) -0.0004(7)
O002 0.0449(9) 0.1066(13) 0.0624(10) -0.0018(8) 0.0139(7) 0.0026(8)
N003 0.0393(9) 0.0571(9) 0.0323(8) -0.0002(6) 0.0009(6) 0.0002(7)
C004 0.0499(11) 0.0331(9) 0.0359(9) 0.0006(7) -0.0043(8) -0.0053(7)
C005 0.0528(11) 0.0380(9) 0.0341(10) -0.0018(7) 0.0073(8) -0.0041(7)
C006 0.0411(10) 0.0462(10) 0.0363(9) -0.0004(7) 0.0065(7) -0.0028(7)
C007 0.0394(10) 0.0408(9) 0.0422(10) 0.0008(7) 0.0023(7) -0.0035(7)
C008 0.0418(11) 0.0516(11) 0.0411(10) -0.0018(8) 0.0094(8) -0.0027(8)
C009 0.0660(14) 0.0416(10) 0.0466(11) 0.0022(8) -0.0132(9) -0.0069(9)
C00A 0.0763(15) 0.0497(11) 0.0424(11) -0.0021(8) 0.0173(10) -0.0053(10)
C00B 0.0508(12) 0.0620(12) 0.0441(10) 0.0018(9) -0.0024(8) 0.0032(9)
C00C 0.0444(11) 0.0639(13) 0.0650(14) 0.0021(10) 0.0063(9) -0.0021(9)
C00D 0.108(2) 0.0472(12) 0.0361(11) 0.0036(8) -0.0173(11) -0.0097(11)
C00E 0.107(2) 0.0516(12) 0.0344(10) -0.0020(8) 0.0112(11) -0.0085(12)
C00F 0.0583(13) 0.0703(15) 0.0615(13) -0.0050(11) -0.0080(10) -0.0019(11)
C00G 0.0387(12) 0.0856(18) 0.100(2) 0.0093(15) -0.0067(12) -0.0020(11)
C00H 0.0610(15) 0.0750(16) 0.0727(17) 0.0082(12) -0.0265(12) -0.0078(12)
C00I 0.0604(15) 0.115(2) 0.0689(16) -0.0106(15) -0.0222(12) 0.0015(14)

loop_
_atom_type_symbol
_atom_type_description
_atom_type_scat_dispersion_real
_atom_type_scat_dispersion_imag
_atom_type_scat_source
C C 0.0033 0.0016 'International Tables Vol C Tables 4.2.6.8 and 6.1.1.4'
H H 0.0000 0.0000 'International Tables Vol C Tables 4.2.6.8 and 6.1.1.4'
N N 0.0061 0.0033 'International Tables Vol C Tables 4.2.6.8 and 6.1.1.4'
O O 0.0106 0.0060 'International Tables Vol C Tables 4.2.6.8 and 6.1.1.4'

loop_
_geom_angle_atom_site_label_1
_geom_angle_atom_site_label_2
_geom_angle_atom_site_label_3
_geom_angle
_geom_angle_site_symmetry_1
_geom_angle_site_symmetry_3
_geom_angle_publ_flag
C006 N003 C008 124.83(15) . . ?
C006 N003 C00B 117.82(15) . . ?
C008 N003 C00B 117.34(15) . . ?
C005 C004 C007 120.88(16) . . ?
C005 C004 C009 119.48(19) . . ?
C007 C004 C009 119.64(19) . . ?
C00A C005 C004 120.70(18) . . ?
C00A C005 C008 119.48(19) . . ?
C004 C005 C008 119.80(17) . . ?
O001 C006 N003 120.38(16) . . ?
O001 C006 C007 122.58(17) . . ?
N003 C006 C007 117.03(16) . . ?
C00C C007 C004 120.05(18) . . ?
C00C C007 C006 119.99(18) . . ?
C004 C007 C006 119.95(17) . . ?
O002 C008 N003 119.71(17) . . ?
O002 C008 C005 122.95(18) . . ?
N003 C008 C005 117.34(16) . . ?
C00H C009 C00D 124.1(2) . . ?
C00H C009 C004 118.2(2) . . ?
C00D C009 C004 117.6(2) . . ?
C005 C00A C00E 120.3(2) . . ?
C005 C00A H00A 119.9 . . ?
C00E C00A H00A 119.9 . . ?
N003 C00B C00F 112.78(17) . . ?
N003 C00B H00B 109.0 . . ?
C00F C00B H00B 109.0 . . ?
N003 C00B H00C 109.0 . . ?
C00F C00B H00C 109.0 . . ?
H00B C00B H00C 107.8 . . ?
C007 C00C C00G 120.3(2) . . ?
C007 C00C H00D 119.8 . . ?
C00G C00C H00D 119.8 . . ?
C00E C00D C009 121.6(2) . . ?
C00E C00D H00E 119.2 . . ?
C009 C00D H00E 119.2 . . ?
C00D C00E C00A 120.3(2) . . ?
C00D C00E H00F 119.9 . . ?
C00A C00E H00F 119.9 . . ?
C00B C00F C00I 110.6(2) . . ?
C00B C00F H00G 109.5 . . ?
C00I C00F H00G 109.5 . . ?
C00B C00F H00H 109.5 . . ?
C00I C00F H00H 109.5 . . ?
H00G C00F H00H 108.1 . . ?
C00H C00G C00C 120.1(2) . . ?
C00H C00G H00I 120.0 . . ?
C00C C00G H00I 120.0 . . ?
C00G C00H C009 121.65(19) . . ?
C00G C00H H00J 119.2 . . ?
C009 C00H H00J 119.2 . . ?
C00F C00I H00K 109.5 . . ?
C00F C00I H00L 109.5 . . ?
H00K C00I H00L 109.5 . . ?
C00F C00I H00M 109.5 . . ?
H00K C00I H00M 109.5 . . ?
H00L C00I H00M 109.5 . . ?

loop_
_geom_bond_atom_site_label_1
_geom_bond_atom_site_label_2
_geom_bond_distance
_geom_bond_site_symmetry_2
_geom_bond_publ_flag
O001 C006 1.220(2) . ?
O002 C008 1.216(2) . ?
N003 C006 1.389(2) . ?
N003 C008 1.394(2) . ?
N003 C00B 1.481(2) . ?
C004 C005 1.406(3) . ?
C004 C007 1.411(3) . ?
C004 C009 1.426(3) . ?
C005 C00A 1.376(3) . ?
C005 C008 1.472(3) . ?
C006 C007 1.475(3) . ?
C007 C00C 1.373(3) . ?
C009 C00H 1.397(3) . ?
C009 C00D 1.422(3) . ?
C00A C00E 1.398(3) . ?
C00A H00A 0.9300 . ?
C00B C00F 1.492(3) . ?
C00B H00B 0.9700 . ?
C00B H00C 0.9700 . ?
C00C C00G 1.408(3) . ?
C00C H00D 0.9300 . ?
C00D C00E 1.360(4) . ?
C00D H00E 0.9300 . ?
C00E H00F 0.9300 . ?
C00F C00I 1.526(3) . ?
C00F H00G 0.9700 . ?
C00F H00H 0.9700 . ?
C00G C00H 1.365(4) . ?
C00G H00I 0.9300 . ?
C00H H00J 0.9300 . ?
C00I H00K 0.9600 . ?
C00I H00L 0.9600 . ?
C00I H00M 0.9600 . ?
